data_7062141
loop_
_publ_author_name
'Turcio-Garc\'ia, Luis \'Angel'
'Vald\'es, Hugo'
'Arenaza-Corona, Antonino'
'Hern\'andez-Ortega, Sim\'on'
'Morales-Morales, David'

_publ_section_title
;
 Electronic properties and supramolecular study of selenoureas with
 fluorinated-NHC ligands derived from imidazo[1,5-a]pyridines
;
_journal_issue 4
_journal_name_full 'New Journal of Chemistry'
_journal_page_first 2090
_journal_page_last 2095
_journal_paper_doi 10.1039/D2NJ04699G
_journal_volume 47
_journal_year 2023
_chemical_formula_moiety 'C14 H9 F3 N2 Se'
_chemical_formula_sum 'C14 H9 F3 N2 Se'
_chemical_formula_weight 341.19
_space_group_crystal_system triclinic
_space_group_IT_number 2
_space_group_name_Hall '-P 1'
_space_group_name_H-M_alt 'P -1'
_atom_sites_solution_hydrogens geom
_atom_sites_solution_primary direct
_atom_sites_solution_secondary difmap
_audit_creation_method SHELXL-2018/3
_audit_update_record
;
2022-08-04 deposited with the CCDC.	2022-12-06 downloaded from the CCDC.
;
_cell_angle_alpha 88.0511(13)
_cell_angle_beta 88.9630(12)
_cell_angle_gamma 79.6705(12)
_cell_formula_units_Z 2
_cell_length_a 7.7546(3)
_cell_length_b 7.7580(3)
_cell_length_c 10.8750(5)
_cell_measurement_reflns_used 7111
_cell_measurement_temperature 150(2)
_cell_measurement_theta_max 25.35
_cell_measurement_theta_min 2.67
_cell_volume 643.22(5)
_computing_cell_refinement 'APEX3 v2016.1 (Bruker, 2014)'
_computing_data_collection 'APEX3 v2016.1 (Bruker, 2014)'
_computing_data_reduction 'SAINT V8.37A  (Bruker, 2014)'
_computing_molecular_graphics 'Ortep-3 Ver 2.02 L.J. Farrugia (1997) J. Appl. Cryst. 30, 565'
_computing_publication_material 'SHELXL-2014/7 (Sheldrick, 2014)'
_computing_structure_refinement 'SHELXL-2018/3 (Sheldrick, 2018)'
_computing_structure_solution 'SHELXS-2014 (Bruker, 2014)'
_diffrn_ambient_temperature 150(2)
_diffrn_detector_area_resol_mean 52.0833
_diffrn_measured_fraction_theta_full 0.997
_diffrn_measured_fraction_theta_max 0.997
_diffrn_measurement_device_type 'Bruker D8 Venture \k-geometry diffractometer 208039-01'
_diffrn_measurement_method \w-scans
_diffrn_radiation_type MoK\a
_diffrn_radiation_wavelength 0.71073
_diffrn_reflns_av_R_equivalents 0.0293
_diffrn_reflns_av_unetI/netI 0.0269
_diffrn_reflns_Laue_measured_fraction_full 0.997
_diffrn_reflns_Laue_measured_fraction_max 0.997
_diffrn_reflns_limit_h_max 7
_diffrn_reflns_limit_h_min -9
_diffrn_reflns_limit_k_max 9
_diffrn_reflns_limit_k_min -9
_diffrn_reflns_limit_l_max 13
_diffrn_reflns_limit_l_min -13
_diffrn_reflns_number 7700
_diffrn_reflns_point_group_measured_fraction_full 0.997
_diffrn_reflns_point_group_measured_fraction_max 0.997
_diffrn_reflns_theta_full 25.242
_diffrn_reflns_theta_max 25.353
_diffrn_reflns_theta_min 2.670
_diffrn_source 'micro-focus X-ray source'
_exptl_absorpt_coefficient_mu 2.945
_exptl_absorpt_correction_T_max 0.7452
_exptl_absorpt_correction_T_min 0.5053
_exptl_absorpt_correction_type multi-scan
_exptl_absorpt_process_details
; 
 SADABS 2016/2: Krause, L., Herbst-Irmer, R., Sheldrick G.M. & Stalke D., 
 J. Appl. Cryst. 48 (2015) 3-10 
;
_exptl_crystal_colour yellow
_exptl_crystal_density_diffrn 1.762
_exptl_crystal_description Prism
_exptl_crystal_F_000 336
_exptl_crystal_size_max 0.429
_exptl_crystal_size_mid 0.305
_exptl_crystal_size_min 0.112
_refine_diff_density_max 0.431
_refine_diff_density_min -0.271
_refine_diff_density_rms 0.057
_refine_ls_extinction_method none
_refine_ls_goodness_of_fit_ref 1.070
_refine_ls_hydrogen_treatment constr
_refine_ls_matrix_type full
_refine_ls_number_parameters 181
_refine_ls_number_reflns 2355
_refine_ls_number_restraints 0
_refine_ls_restrained_S_all 1.070
_refine_ls_R_factor_all 0.0293
_refine_ls_R_factor_gt 0.0264
_refine_ls_shift/su_max 0.001
_refine_ls_shift/su_mean 0.000
_refine_ls_structure_factor_coef Fsqd
_refine_ls_weighting_details 'w=1/[\s^2^(Fo^2^)+(0.0237P)^2^+0.4624P] where P=(Fo^2^+2Fc^2^)/3'
_refine_ls_weighting_scheme calc
_refine_ls_wR_factor_gt 0.0605
_refine_ls_wR_factor_ref 0.0624
_reflns_Friedel_coverage 0.000
_reflns_number_gt 2196
_reflns_number_total 2355
_reflns_threshold_expression 'I > 2\s(I)'
_cod_data_source_file d2nj04699g2.cif
_cod_data_source_block Compound-11-Se
_cod_depositor_comments 'Adding full bibliography for 7062140--7062145.cif.'
_cod_database_code 7062141
_shelx_shelxl_version_number 2018/3
_shelx_space_group_comment
; 
The symmetry employed for this shelxl refinement is uniquely defined 
by the following loop, which should always be used as a source of 
symmetry information in preference to the above space-group names. 
They are only intended as comments. 
;
_shelx_estimated_absorpt_t_min 0.365
_shelx_estimated_absorpt_t_max 0.734

loop_
_space_group_symop_operation_xyz
'x, y, z'
'-x, -y, -z'

loop_
_atom_site_label
_atom_site_type_symbol
_atom_site_fract_x
_atom_site_fract_y
_atom_site_fract_z
_atom_site_U_iso_or_equiv
_atom_site_adp_type
_atom_site_occupancy
_atom_site_site_symmetry_order
_atom_site_calc_flag
_atom_site_refinement_flags_posn
_atom_site_refinement_flags_adp
_atom_site_refinement_flags_occupancy
_atom_site_disorder_assembly
_atom_site_disorder_group
Se1 Se 0.57055(3) 0.71369(3) 0.34771(2) 0.03544(10) Uani 1 1 d . . . . .
F1 F 0.22679(19) 0.88135(17) 0.10184(14) 0.0414(3) Uani 1 1 d . . . . .
F2 F 0.1094(2) 0.7976(2) -0.05711(13) 0.0511(4) Uani 1 1 d . . . . .
F3 F -0.01864(17) 0.79322(18) 0.11842(13) 0.0373(3) Uani 1 1 d . . . . .
N2 N 0.2305(2) 0.6215(2) 0.30974(15) 0.0213(4) Uani 1 1 d . . . . .
N8 N 0.2405(2) 0.7633(2) 0.47567(15) 0.0216(4) Uani 1 1 d . . . . .
C1 C 0.3401(3) 0.6982(3) 0.37753(19) 0.0229(4) Uani 1 1 d . . . . .
C3 C 0.0666(3) 0.6346(3) 0.36505(19) 0.0221(4) Uani 1 1 d . . . . .
H3 H -0.030376 0.589615 0.335301 0.026 Uiso 1 1 calc R U . . .
C4 C -0.0508(3) 0.7799(3) 0.56582(19) 0.0254(5) Uani 1 1 d . . . . .
H4 H -0.166701 0.756231 0.563770 0.030 Uiso 1 1 calc R U . . .
C5 C 0.0002(3) 0.8672(3) 0.6600(2) 0.0293(5) Uani 1 1 d . . . . .
H5 H -0.079185 0.901733 0.725913 0.035 Uiso 1 1 calc R U . . .
C6 C 0.1733(3) 0.9081(3) 0.6615(2) 0.0291(5) Uani 1 1 d . . . . .
H6 H 0.206443 0.971529 0.727731 0.035 Uiso 1 1 calc R U . . .
C7 C 0.2888(3) 0.8584(3) 0.57103(19) 0.0260(5) Uani 1 1 d . . . . .
H7 H 0.402514 0.887876 0.572034 0.031 Uiso 1 1 calc R U . . .
C9 C 0.0708(3) 0.7238(3) 0.46982(19) 0.0217(4) Uani 1 1 d . . . . .
C10 C 0.2825(3) 0.5168(3) 0.20397(19) 0.0229(4) Uani 1 1 d . . . . .
C11 C 0.2342(3) 0.5781(3) 0.0857(2) 0.0249(5) Uani 1 1 d . . . . .
C12 C 0.2795(3) 0.4661(3) -0.0117(2) 0.0315(5) Uani 1 1 d . . . . .
H12 H 0.247395 0.505663 -0.093161 0.038 Uiso 1 1 calc R U . . .
C13 C 0.3704(3) 0.2987(3) 0.0090(2) 0.0359(6) Uani 1 1 d . . . . .
H13 H 0.399357 0.222957 -0.057964 0.043 Uiso 1 1 calc R U . . .
C14 C 0.4198(3) 0.2403(3) 0.1265(2) 0.0356(6) Uani 1 1 d . . . . .
H14 H 0.483690 0.125027 0.140306 0.043 Uiso 1 1 calc R U . . .
C15 C 0.3760(3) 0.3502(3) 0.2244(2) 0.0294(5) Uani 1 1 d . . . . .
H15 H 0.410416 0.310623 0.305389 0.035 Uiso 1 1 calc R U . . .
C16 C 0.1384(3) 0.7609(3) 0.0622(2) 0.0293(5) Uani 1 1 d . . . . .

loop_
_atom_site_aniso_label
_atom_site_aniso_U_11
_atom_site_aniso_U_22
_atom_site_aniso_U_33
_atom_site_aniso_U_23
_atom_site_aniso_U_13
_atom_site_aniso_U_12
Se1 0.02086(13) 0.05055(18) 0.03782(16) -0.01164(11) 0.00205(10) -0.01255(11)
F1 0.0430(8) 0.0263(7) 0.0558(9) -0.0027(6) -0.0025(7) -0.0084(6)
F2 0.0735(11) 0.0502(9) 0.0227(7) 0.0044(6) -0.0041(7) 0.0065(8)
F3 0.0292(7) 0.0393(8) 0.0395(8) 0.0012(6) -0.0001(6) 0.0037(6)
N2 0.0194(8) 0.0234(9) 0.0211(9) -0.0013(7) 0.0008(7) -0.0036(7)
N8 0.0214(8) 0.0229(9) 0.0204(9) 0.0007(7) -0.0029(7) -0.0038(7)
C1 0.0211(10) 0.0254(11) 0.0225(11) -0.0004(8) -0.0018(8) -0.0047(9)
C3 0.0174(10) 0.0241(11) 0.0246(11) 0.0013(8) 0.0000(8) -0.0039(8)
C4 0.0253(11) 0.0247(11) 0.0246(11) 0.0033(9) 0.0024(9) -0.0011(9)
C5 0.0330(12) 0.0290(12) 0.0234(11) 0.0002(9) 0.0032(9) 0.0007(10)
C6 0.0378(13) 0.0274(12) 0.0212(11) -0.0011(9) -0.0075(10) -0.0024(10)
C7 0.0274(11) 0.0276(11) 0.0228(11) -0.0003(9) -0.0079(9) -0.0038(9)
C9 0.0201(10) 0.0201(10) 0.0244(11) 0.0034(8) -0.0016(8) -0.0025(8)
C10 0.0180(10) 0.0262(11) 0.0256(11) -0.0059(8) 0.0022(8) -0.0064(9)
C11 0.0232(10) 0.0269(11) 0.0262(11) -0.0043(9) 0.0007(9) -0.0080(9)
C12 0.0298(12) 0.0396(14) 0.0275(12) -0.0087(10) 0.0006(10) -0.0113(10)
C13 0.0300(12) 0.0363(13) 0.0437(15) -0.0211(11) 0.0068(11) -0.0092(11)
C14 0.0266(12) 0.0256(12) 0.0542(16) -0.0089(11) 0.0042(11) -0.0022(10)
C15 0.0228(11) 0.0291(12) 0.0355(13) 0.0007(9) 0.0018(9) -0.0031(9)
C16 0.0328(12) 0.0330(12) 0.0221(11) -0.0023(9) -0.0013(9) -0.0053(10)

loop_
_atom_type_symbol
_atom_type_description
_atom_type_scat_dispersion_real
_atom_type_scat_dispersion_imag
_atom_type_scat_source
C C 0.0033 0.0016 'International Tables Vol C Tables 4.2.6.8 and 6.1.1.4'
H H 0.0000 0.0000 'International Tables Vol C Tables 4.2.6.8 and 6.1.1.4'
N N 0.0061 0.0033 'International Tables Vol C Tables 4.2.6.8 and 6.1.1.4'
F F 0.0171 0.0103 'International Tables Vol C Tables 4.2.6.8 and 6.1.1.4'
Se Se -0.0929 2.2259 'International Tables Vol C Tables 4.2.6.8 and 6.1.1.4'

loop_
_geom_angle_atom_site_label_1
_geom_angle_atom_site_label_2
_geom_angle_atom_site_label_3
_geom_angle
_geom_angle_site_symmetry_1
_geom_angle_site_symmetry_3
_geom_angle_publ_flag
C1 N2 C3 111.45(17) . . ?
C1 N2 C10 125.02(17) . . ?
C3 N2 C10 122.91(17) . . ?
C1 N8 C7 127.84(18) . . ?
C1 N8 C9 110.76(17) . . ?
C7 N8 C9 121.40(18) . . ?
N2 C1 N8 104.56(17) . . ?
N2 C1 Se1 129.11(16) . . ?
N8 C1 Se1 126.33(15) . . ?
C9 C3 N2 106.98(17) . . ?
C9 C3 H3 126.5 . . ?
N2 C3 H3 126.5 . . ?
C5 C4 C9 119.3(2) . . ?
C5 C4 H4 120.4 . . ?
C9 C4 H4 120.4 . . ?
C4 C5 C6 120.6(2) . . ?
C4 C5 H5 119.7 . . ?
C6 C5 H5 119.7 . . ?
C7 C6 C5 121.0(2) . . ?
C7 C6 H6 119.5 . . ?
C5 C6 H6 119.5 . . ?
C6 C7 N8 119.2(2) . . ?
C6 C7 H7 120.4 . . ?
N8 C7 H7 120.4 . . ?
C3 C9 N8 106.23(18) . . ?
C3 C9 C4 135.2(2) . . ?
N8 C9 C4 118.55(19) . . ?
C15 C10 C11 120.8(2) . . ?
C15 C10 N2 117.62(19) . . ?
C11 C10 N2 121.49(19) . . ?
C10 C11 C12 118.6(2) . . ?
C10 C11 C16 121.18(19) . . ?
C12 C11 C16 120.2(2) . . ?
C13 C12 C11 120.5(2) . . ?
C13 C12 H12 119.7 . . ?
C11 C12 H12 119.7 . . ?
C12 C13 C14 120.4(2) . . ?
C12 C13 H13 119.8 . . ?
C14 C13 H13 119.8 . . ?
C13 C14 C15 119.8(2) . . ?
C13 C14 H14 120.1 . . ?
C15 C14 H14 120.1 . . ?
C10 C15 C14 119.9(2) . . ?
C10 C15 H15 120.1 . . ?
C14 C15 H15 120.1 . . ?
F2 C16 F3 106.26(19) . . ?
F2 C16 F1 106.43(19) . . ?
F3 C16 F1 105.77(18) . . ?
F2 C16 C11 112.45(19) . . ?
F3 C16 C11 113.10(18) . . ?
F1 C16 C11 112.29(18) . . ?

loop_
_geom_bond_atom_site_label_1
_geom_bond_atom_site_label_2
_geom_bond_distance
_geom_bond_site_symmetry_2
_geom_bond_publ_flag
Se1 C1 1.835(2) . ?
F1 C16 1.341(3) . ?
F2 C16 1.333(3) . ?
F3 C16 1.340(3) . ?
N2 C1 1.361(3) . ?
N2 C3 1.385(3) . ?
N2 C10 1.441(3) . ?
N8 C1 1.363(3) . ?
N8 C7 1.388(3) . ?
N8 C9 1.407(3) . ?
C3 C9 1.357(3) . ?
C3 H3 0.9500 . ?
C4 C5 1.350(3) . ?
C4 C9 1.420(3) . ?
C4 H4 0.9500 . ?
C5 C6 1.434(3) . ?
C5 H5 0.9500 . ?
C6 C7 1.338(3) . ?
C6 H6 0.9500 . ?
C7 H7 0.9500 . ?
C10 C15 1.377(3) . ?
C10 C11 1.391(3) . ?
C11 C12 1.393(3) . ?
C11 C16 1.494(3) . ?
C12 C13 1.375(3) . ?
C12 H12 0.9500 . ?
C13 C14 1.378(4) . ?
C13 H13 0.9500 . ?
C14 C15 1.385(3) . ?
C14 H14 0.9500 . ?
C15 H15 0.9500 . ?

loop_
_geom_torsion_atom_site_label_1
_geom_torsion_atom_site_label_2
_geom_torsion_atom_site_label_3
_geom_torsion_atom_site_label_4
_geom_torsion
_geom_torsion_site_symmetry_1
_geom_torsion_site_symmetry_2
_geom_torsion_site_symmetry_3
_geom_torsion_site_symmetry_4
_geom_torsion_publ_flag
C3 N2 C1 N8 -1.3(2) . . . . ?
C10 N2 C1 N8 -172.42(18) . . . . ?
C3 N2 C1 Se1 178.68(15) . . . . ?
C10 N2 C1 Se1 7.5(3) . . . . ?
C7 N8 C1 N2 -177.98(18) . . . . ?
C9 N8 C1 N2 1.2(2) . . . . ?
C7 N8 C1 Se1 2.1(3) . . . . ?
C9 N8 C1 Se1 -178.73(15) . . . . ?
C1 N2 C3 C9 0.8(2) . . . . ?
C10 N2 C3 C9 172.22(18) . . . . ?
C9 C4 C5 C6 2.0(3) . . . . ?
C4 C5 C6 C7 -1.2(3) . . . . ?
C5 C6 C7 N8 -1.1(3) . . . . ?
C1 N8 C7 C6 -178.5(2) . . . . ?
C9 N8 C7 C6 2.4(3) . . . . ?
N2 C3 C9 N8 -0.1(2) . . . . ?
N2 C3 C9 C4 180.0(2) . . . . ?
C1 N8 C9 C3 -0.7(2) . . . . ?
C7 N8 C9 C3 178.52(18) . . . . ?
C1 N8 C9 C4 179.24(18) . . . . ?
C7 N8 C9 C4 -1.5(3) . . . . ?
C5 C4 C9 C3 179.2(2) . . . . ?
C5 C4 C9 N8 -0.7(3) . . . . ?
C1 N2 C10 C15 74.0(3) . . . . ?
C3 N2 C10 C15 -96.2(2) . . . . ?
C1 N2 C10 C11 -108.6(2) . . . . ?
C3 N2 C10 C11 81.2(3) . . . . ?
C15 C10 C11 C12 1.2(3) . . . . ?
N2 C10 C11 C12 -176.08(19) . . . . ?
C15 C10 C11 C16 -177.73(19) . . . . ?
N2 C10 C11 C16 5.0(3) . . . . ?
C10 C11 C12 C13 -0.1(3) . . . . ?
C16 C11 C12 C13 178.8(2) . . . . ?
C11 C12 C13 C14 -0.8(3) . . . . ?
C12 C13 C14 C15 0.7(3) . . . . ?
C11 C10 C15 C14 -1.4(3) . . . . ?
N2 C10 C15 C14 176.05(19) . . . . ?
C13 C14 C15 C10 0.4(3) . . . . ?
C10 C11 C16 F2 177.6(2) . . . . ?
C12 C11 C16 F2 -1.3(3) . . . . ?
C10 C11 C16 F3 -62.0(3) . . . . ?
C12 C11 C16 F3 119.0(2) . . . . ?
C10 C11 C16 F1 57.6(3) . . . . ?
C12 C11 C16 F1 -121.3(2) . . . . ?
